data_2223391
loop_
_publ_author_name
'Shen, Su-Mei'

_publ_section_title <i>catena</i>-Poly[[aqua(1,10-phenanthroline)cobalt(II)]-\m-4,4'-(propane-1,3-diyldioxy)dibenzoato]
_journal_coeditor_code HB5085
_journal_issue 10
_journal_name_full 'Acta Crystallographica Section E'
_journal_page_first m1164
_journal_paper_doi 10.1107/S1600536809035089
_journal_volume 65
_journal_year 2009
_chemical_formula_iupac '[Co (C17 H14 O6) (C12 H8 N2) (H2 O)]'
_chemical_formula_moiety 'C29 H24 Co N2 O7'
_chemical_formula_sum 'C29 H24 Co N2 O7'
_chemical_formula_weight 571.43
_chemical_name_systematic
;
<i>catena</i>-Poly[[aqua(1,10-phenanthroline)cobalt(II)]-\m-4,4'-(propane-
1,3-diyldioxy)dibenzoato]
;
_space_group_IT_number 2
_symmetry_cell_setting triclinic
_symmetry_space_group_name_Hall '-P 1'
_symmetry_space_group_name_H-M 'P -1'
_atom_sites_solution_hydrogens geom
_atom_sites_solution_primary direct
_atom_sites_solution_secondary difmap
_audit_creation_method SHELXL-97
_cell_angle_alpha 68.433(3)
_cell_angle_beta 87.673(4)
_cell_angle_gamma 74.635(4)
_cell_formula_units_Z 2
_cell_length_a 8.5967(17)
_cell_length_b 11.432(2)
_cell_length_c 14.423(3)
_cell_measurement_reflns_used 4499
_cell_measurement_temperature 298(2)
_cell_measurement_theta_max 25.20
_cell_measurement_theta_min 1.52
_cell_volume 1268.5(4)
_computing_cell_refinement 'SAINT (Bruker, 2005)'
_computing_data_collection 'APEX2 (Bruker, 2005)'
_computing_data_reduction 'SAINT (Bruker, 2005)'
_computing_molecular_graphics
;
ORTEPIII (Burnett & Johnson, 1996), ORTEP-3 for Windows (Farrugia,
1997) and
PLATON (Spek, 2009)
;
_computing_publication_material 'SHELXL97 (Sheldrick, 2008)'
_computing_structure_refinement 'SHELXL97 (Sheldrick, 2008)'
_computing_structure_solution 'SHELXS97 (Sheldrick, 2008)'
_diffrn_ambient_temperature 298(2)
_diffrn_measured_fraction_theta_full 0.982
_diffrn_measured_fraction_theta_max 0.982
_diffrn_measurement_device_type 'Bruker APEXII area-detector'
_diffrn_measurement_method '\f and \w'
_diffrn_radiation_monochromator graphite
_diffrn_radiation_source 'fine-focus sealed tube'
_diffrn_radiation_type MoK\a
_diffrn_radiation_wavelength 0.71073
_diffrn_reflns_av_R_equivalents 0.0322
_diffrn_reflns_av_sigmaI/netI 0.1115
_diffrn_reflns_limit_h_max 8
_diffrn_reflns_limit_h_min -10
_diffrn_reflns_limit_k_max 13
_diffrn_reflns_limit_k_min -11
_diffrn_reflns_limit_l_max 17
_diffrn_reflns_limit_l_min -17
_diffrn_reflns_number 6503
_diffrn_reflns_theta_full 25.20
_diffrn_reflns_theta_max 25.20
_diffrn_reflns_theta_min 1.52
_diffrn_standards_interval_count 0
_diffrn_standards_interval_time 0
_diffrn_standards_number 0
_exptl_absorpt_coefficient_mu 0.729
_exptl_absorpt_correction_T_max 0.9241
_exptl_absorpt_correction_T_min 0.8502
_exptl_absorpt_correction_type multi-scan
_exptl_absorpt_process_details '(SADABS; Bruker, 2005)'
_exptl_crystal_colour pink
_exptl_crystal_density_diffrn 1.496
_exptl_crystal_density_method 'not measured'
_exptl_crystal_description block
_exptl_crystal_F_000 590
_exptl_crystal_size_max 0.23
_exptl_crystal_size_mid 0.14
_exptl_crystal_size_min 0.11
_refine_diff_density_max 0.193
_refine_diff_density_min -0.207
_refine_ls_extinction_method none
_refine_ls_goodness_of_fit_ref 0.906
_refine_ls_hydrogen_treatment mixed
_refine_ls_matrix_type full
_refine_ls_number_parameters 358
_refine_ls_number_reflns 4499
_refine_ls_number_restraints 3
_refine_ls_restrained_S_all 0.907
_refine_ls_R_factor_all 0.0928
_refine_ls_R_factor_gt 0.0392
_refine_ls_shift/su_max 0.000
_refine_ls_shift/su_mean 0.000
_refine_ls_structure_factor_coef Fsqd
_refine_ls_weighting_details 'calc w=1/[\s^2^(Fo^2^)+(0.01P)^2^+0.001P] where P=(Fo^2^+2Fc^2^)/3'
_refine_ls_weighting_scheme calc
_refine_ls_wR_factor_gt 0.0572
_refine_ls_wR_factor_ref 0.0627
_reflns_number_gt 2242
_reflns_number_total 4499
_reflns_threshold_expression I>2\s(I)
_cod_data_source_file hb5085.cif
_cod_data_source_block I
_cod_database_code 2223391
_cod_database_fobs_code 2223391

loop_
_symmetry_equiv_pos_as_xyz
'x, y, z'
'-x, -y, -z'

loop_
_atom_site_type_symbol
_atom_site_label
_atom_site_fract_x
_atom_site_fract_y
_atom_site_fract_z
_atom_site_U_iso_or_equiv
_atom_site_adp_type
_atom_site_calc_flag
_atom_site_refinement_flags
_atom_site_occupancy
_atom_site_disorder_assembly
_atom_site_disorder_group
Co Co1 0.63053(6) -0.14519(4) 0.37254(3) 0.04796(15) Uani d . 1 . .
O O1 0.6918(3) 0.01199(17) 0.26875(13) 0.0552(6) Uani d . 1 . .
O O2 0.5285(3) 0.08365(17) 0.36879(14) 0.0568(6) Uani d . 1 . .
O O6 1.4634(3) 0.84914(19) 0.28126(14) 0.0557(6) Uani d . 1 . .
O O5 1.2435(3) 0.91935(18) 0.35373(14) 0.0599(6) Uani d . 1 . .
O O3 0.6256(3) 0.62108(18) 0.06262(15) 0.0663(7) Uani d . 1 . .
O O4 0.9367(3) 0.79789(19) 0.01759(15) 0.0645(7) Uani d . 1 . .
O O1W 0.4880(3) -0.19495(18) 0.49172(15) 0.0547(6) Uani d D 1 . .
N N3 0.8001(3) -0.2965(2) 0.34395(17) 0.0459(7) Uani d . 1 . .
N N4 0.8312(3) -0.1855(2) 0.47342(16) 0.0479(7) Uani d . 1 . .
C C5 0.6272(4) 0.4931(3) 0.1143(2) 0.0478(9) Uani d . 1 . .
C C15 1.2806(4) 0.8073(2) 0.14796(19) 0.0446(8) Uani d . 1 . .
H H15 1.3926 0.7800 0.1481 0.053 Uiso calc R 1 . .
C C2 0.6156(4) 0.2400(3) 0.23088(19) 0.0372(8) Uani d . 1 . .
C C17 1.3121(5) 0.8825(3) 0.2871(2) 0.0442(9) Uani d . 1 . .
C C14 1.2101(4) 0.8686(2) 0.21218(19) 0.0388(8) Uani d . 1 . .
C C11 1.0202(5) 0.8281(3) 0.0810(2) 0.0466(9) Uani d . 1 . .
C C22 0.9490(4) -0.3320(3) 0.3897(2) 0.0431(8) Uani d . 1 . .
C C1 0.6105(4) 0.1044(3) 0.2937(2) 0.0449(9) Uani d . 1 . .
C C16 1.1861(5) 0.7864(3) 0.0841(2) 0.0513(9) Uani d . 1 . .
H H16 1.2349 0.7435 0.0424 0.062 Uiso calc R 1 . .
C C13 1.0445(4) 0.9135(2) 0.2059(2) 0.0428(8) Uani d . 1 . .
H H13 0.9959 0.9574 0.2469 0.051 Uiso calc R 1 . .
C C23 0.9660(4) -0.2726(3) 0.4596(2) 0.0427(8) Uani d . 1 . .
C C20 1.0562(5) -0.4759(3) 0.3037(2) 0.0574(10) Uani d . 1 . .
H H20 1.1410 -0.5348 0.2888 0.069 Uiso calc R 1 . .
C C12 0.9468(4) 0.8959(2) 0.1406(2) 0.0462(8) Uani d . 1 . .
H H12 0.8350 0.9287 0.1370 0.055 Uiso calc R 1 . .
C C7 0.7238(4) 0.2625(3) 0.1578(2) 0.0491(9) Uani d . 1 . .
H H7 0.7939 0.1918 0.1473 0.059 Uiso calc R 1 . .
C C18 0.7807(4) -0.3527(3) 0.2806(2) 0.0516(9) Uani d . 1 . .
H H18 0.6787 -0.3314 0.2498 0.062 Uiso calc R 1 . .
C C4 0.5183(4) 0.4717(3) 0.1876(2) 0.0517(9) Uani d . 1 . .
H H4 0.4480 0.5422 0.1983 0.062 Uiso calc R 1 . .
C C6 0.7314(4) 0.3883(3) 0.0993(2) 0.0536(10) Uani d . 1 . .
H H6 0.8061 0.4013 0.0506 0.064 Uiso calc R 1 . .
C C3 0.5132(4) 0.3464(3) 0.2450(2) 0.0473(9) Uani d . 1 . .
H H3 0.4393 0.3334 0.2941 0.057 Uiso calc R 1 . .
C C21 1.0827(4) -0.4225(3) 0.3726(2) 0.0454(8) Uani d . 1 . .
C C29 0.8459(4) -0.1330(3) 0.5391(2) 0.0566(10) Uani d . 1 . .
H H29 0.7556 -0.0737 0.5489 0.068 Uiso calc R 1 . .
C C26 1.1150(4) -0.3060(3) 0.5110(2) 0.0494(9) Uani d . 1 . .
C C24 1.2331(4) -0.4527(3) 0.4262(2) 0.0606(10) Uani d . 1 . .
H H24 1.3225 -0.5120 0.4154 0.073 Uiso calc R 1 . .
C C9 0.7016(4) 0.7961(3) -0.0633(2) 0.0729(12) Uani d . 1 . .
H H9A 0.5869 0.8383 -0.0787 0.088 Uiso calc R 1 . .
H H9B 0.7551 0.8191 -0.1255 0.088 Uiso calc R 1 . .
C C19 0.9069(5) -0.4420(3) 0.2586(2) 0.0596(10) Uani d . 1 . .
H H19 0.8888 -0.4781 0.2132 0.072 Uiso calc R 1 . .
C C8 0.7272(4) 0.6493(3) -0.0194(2) 0.0680(11) Uani d . 1 . .
H H8A 0.6989 0.6191 -0.0695 0.082 Uiso calc R 1 . .
H H8B 0.8396 0.6056 0.0035 0.082 Uiso calc R 1 . .
C C27 1.1243(4) -0.2470(3) 0.5802(2) 0.0615(10) Uani d . 1 . .
H H27 1.2213 -0.2661 0.6159 0.074 Uiso calc R 1 . .
C C28 0.9895(5) -0.1616(3) 0.5944(2) 0.0635(10) Uani d . 1 . .
H H28 0.9935 -0.1229 0.6405 0.076 Uiso calc R 1 . .
C C25 1.2484(4) -0.3972(3) 0.4922(2) 0.0581(9) Uani d . 1 . .
H H25 1.3481 -0.4189 0.5259 0.070 Uiso calc R 1 . .
C C10 0.7656(5) 0.8476(3) 0.0062(2) 0.0634(10) Uani d . 1 . .
H H10A 0.7359 0.9423 -0.0217 0.076 Uiso calc R 1 . .
H H10B 0.7196 0.8195 0.0706 0.076 Uiso calc R 1 . .
H H1WA 0.399(3) -0.145(3) 0.453(2) 0.095 Uiso d D 1 . .
H H1WB 0.482(4) -0.163(3) 0.5397(16) 0.095 Uiso d D 1 . .

loop_
_atom_site_aniso_label
_atom_site_aniso_U_11
_atom_site_aniso_U_22
_atom_site_aniso_U_33
_atom_site_aniso_U_12
_atom_site_aniso_U_13
_atom_site_aniso_U_23
Co1 0.0490(4) 0.0497(3) 0.0462(3) -0.0154(2) -0.0012(2) -0.0169(2)
O1 0.0598(18) 0.0395(13) 0.0671(15) -0.0094(11) 0.0061(12) -0.0235(11)
O2 0.072(2) 0.0588(14) 0.0454(14) -0.0295(12) 0.0080(12) -0.0181(11)
O6 0.0438(18) 0.0788(16) 0.0523(14) -0.0163(13) -0.0046(13) -0.0324(12)
O5 0.0539(18) 0.0800(16) 0.0604(15) -0.0118(12) -0.0031(12) -0.0462(13)
O3 0.085(2) 0.0444(14) 0.0696(16) -0.0252(13) -0.0050(14) -0.0151(12)
O4 0.079(2) 0.0670(15) 0.0612(15) -0.0276(15) -0.0163(14) -0.0321(12)
O1W 0.064(2) 0.0617(15) 0.0437(14) -0.0218(12) 0.0013(11) -0.0222(12)
N3 0.053(2) 0.0458(16) 0.0438(16) -0.0165(14) -0.0043(15) -0.0190(13)
N4 0.057(2) 0.0510(16) 0.0426(16) -0.0185(15) -0.0054(14) -0.0218(13)
C5 0.062(3) 0.036(2) 0.047(2) -0.0167(19) -0.0113(19) -0.0136(17)
C15 0.048(3) 0.0424(18) 0.0453(19) -0.0145(16) 0.0018(18) -0.0170(16)
C2 0.044(2) 0.0402(19) 0.0331(18) -0.0136(17) -0.0008(16) -0.0176(15)
C17 0.053(3) 0.0387(19) 0.043(2) -0.0141(18) 0.000(2) -0.0160(16)
C14 0.051(3) 0.0331(17) 0.0341(18) -0.0136(17) 0.0003(17) -0.0125(14)
C11 0.063(3) 0.0393(19) 0.042(2) -0.0215(19) -0.0062(19) -0.0131(16)
C22 0.049(3) 0.0407(19) 0.040(2) -0.0205(18) 0.0011(18) -0.0100(16)
C1 0.048(3) 0.045(2) 0.048(2) -0.0173(18) -0.0128(18) -0.0192(18)
C16 0.061(3) 0.049(2) 0.052(2) -0.012(2) 0.001(2) -0.0296(17)
C13 0.049(3) 0.0384(18) 0.045(2) -0.0107(17) 0.0005(18) -0.0202(15)
C23 0.045(3) 0.046(2) 0.038(2) -0.0179(18) -0.0025(18) -0.0128(16)
C20 0.060(3) 0.052(2) 0.058(2) -0.008(2) 0.001(2) -0.0235(18)
C12 0.047(3) 0.0418(19) 0.049(2) -0.0120(16) -0.0071(18) -0.0146(16)
C7 0.067(3) 0.043(2) 0.047(2) -0.0169(18) 0.0029(19) -0.0259(17)
C18 0.063(3) 0.051(2) 0.046(2) -0.0232(19) -0.0024(18) -0.0167(17)
C4 0.049(3) 0.040(2) 0.067(2) -0.0037(17) -0.0044(19) -0.0248(18)
C6 0.080(3) 0.049(2) 0.043(2) -0.030(2) 0.0109(19) -0.0209(17)
C3 0.047(3) 0.048(2) 0.047(2) -0.0140(18) -0.0013(17) -0.0169(17)
C21 0.045(3) 0.044(2) 0.048(2) -0.0119(18) 0.0055(19) -0.0169(16)
C29 0.062(3) 0.056(2) 0.059(2) -0.0123(19) -0.003(2) -0.0311(18)
C26 0.044(3) 0.048(2) 0.056(2) -0.0140(18) -0.0012(19) -0.0179(17)
C24 0.048(3) 0.051(2) 0.078(3) -0.0065(18) 0.001(2) -0.0237(19)
C9 0.110(4) 0.060(2) 0.051(2) -0.047(2) -0.029(2) -0.0032(18)
C19 0.071(3) 0.060(2) 0.056(2) -0.016(2) -0.001(2) -0.0324(19)
C8 0.107(4) 0.056(2) 0.051(2) -0.044(2) -0.010(2) -0.0138(18)
C27 0.062(3) 0.071(2) 0.059(2) -0.025(2) -0.015(2) -0.024(2)
C28 0.061(3) 0.071(3) 0.070(3) -0.016(2) -0.015(2) -0.040(2)
C25 0.042(3) 0.062(2) 0.071(2) -0.0132(19) -0.0098(19) -0.024(2)
C10 0.082(4) 0.050(2) 0.055(2) -0.026(2) -0.023(2) -0.0072(17)

loop_
_atom_type_symbol
_atom_type_description
_atom_type_scat_dispersion_real
_atom_type_scat_dispersion_imag
_atom_type_scat_source
C C 0.0033 0.0016 'International Tables Vol C Tables 4.2.6.8 and 6.1.1.4'
Co Co 0.3494 0.9721 'International Tables Vol C Tables 4.2.6.8 and 6.1.1.4'
N N 0.0061 0.0033 'International Tables Vol C Tables 4.2.6.8 and 6.1.1.4'
O O 0.0106 0.0060 'International Tables Vol C Tables 4.2.6.8 and 6.1.1.4'
H H 0.0000 0.0000 'International Tables Vol C Tables 4.2.6.8 and 6.1.1.4'

loop_
_geom_angle_atom_site_label_1
_geom_angle_atom_site_label_2
_geom_angle_atom_site_label_3
_geom_angle_site_symmetry_1
_geom_angle_site_symmetry_3
_geom_angle
_geom_angle_publ_flag
O6 Co1 O1 1_445 . 95.13(8) ?
O6 Co1 O1W 1_445 . 90.40(9) ?
O1 Co1 O1W . . 142.18(7) ?
O6 Co1 N3 1_445 . 90.17(10) ?
O1 Co1 N3 . . 99.18(8) ?
O1W Co1 N3 . . 118.22(8) ?
O6 Co1 N4 1_445 . 166.69(9) ?
O1 Co1 N4 . . 92.61(8) ?
O1W Co1 N4 . . 90.10(9) ?
N3 Co1 N4 . . 77.90(10) ?
C1 O1 Co1 . . 101.40(18) ?
C17 O6 Co1 . 1_665 125.76(19) ?
C5 O3 C8 . . 118.2(2) ?
C11 O4 C10 . . 118.3(2) ?
Co1 O1W H1WA . . 91(2) ?
Co1 O1W H1WB . . 122.6(19) ?
H1WA O1W H1WB . . 103(2) ?
C18 N3 C22 . . 117.3(3) ?
C18 N3 Co1 . . 127.3(2) ?
C22 N3 Co1 . . 115.16(19) ?
C29 N4 C23 . . 117.4(3) ?
C29 N4 Co1 . . 129.9(2) ?
C23 N4 Co1 . . 112.55(19) ?
O3 C5 C6 . . 124.4(3) ?
O3 C5 C4 . . 116.0(3) ?
C6 C5 C4 . . 119.5(3) ?
C16 C15 C14 . . 120.5(3) ?
C16 C15 H15 . . 119.8 ?
C14 C15 H15 . . 119.8 ?
C7 C2 C3 . . 118.0(3) ?
C7 C2 C1 . . 121.0(3) ?
C3 C2 C1 . . 121.0(3) ?
O5 C17 O6 . . 124.6(3) ?
O5 C17 C14 . . 118.5(3) ?
O6 C17 C14 . . 116.8(3) ?
C13 C14 C15 . . 117.9(3) ?
C13 C14 C17 . . 121.5(3) ?
C15 C14 C17 . . 120.6(3) ?
O4 C11 C16 . . 116.4(3) ?
O4 C11 C12 . . 123.8(3) ?
C16 C11 C12 . . 119.8(3) ?
N3 C22 C21 . . 123.7(3) ?
N3 C22 C23 . . 116.3(3) ?
C21 C22 C23 . . 120.1(3) ?
O2 C1 O1 . . 121.5(3) ?
O2 C1 C2 . . 120.5(3) ?
O1 C1 C2 . . 118.0(3) ?
C11 C16 C15 . . 120.9(3) ?
C11 C16 H16 . . 119.6 ?
C15 C16 H16 . . 119.6 ?
C14 C13 C12 . . 122.6(3) ?
C14 C13 H13 . . 118.7 ?
C12 C13 H13 . . 118.7 ?
N4 C23 C26 . . 123.0(3) ?
N4 C23 C22 . . 117.4(3) ?
C26 C23 C22 . . 119.6(3) ?
C19 C20 C21 . . 120.1(3) ?
C19 C20 H20 . . 120.0 ?
C21 C20 H20 . . 120.0 ?
C13 C12 C11 . . 118.2(3) ?
C13 C12 H12 . . 120.9 ?
C11 C12 H12 . . 120.9 ?
C2 C7 C6 . . 121.8(3) ?
C2 C7 H7 . . 119.1 ?
C6 C7 H7 . . 119.1 ?
N3 C18 C19 . . 122.8(3) ?
N3 C18 H18 . . 118.6 ?
C19 C18 H18 . . 118.6 ?
C3 C4 C5 . . 120.3(3) ?
C3 C4 H4 . . 119.8 ?
C5 C4 H4 . . 119.8 ?
C5 C6 C7 . . 119.2(3) ?
C5 C6 H6 . . 120.4 ?
C7 C6 H6 . . 120.4 ?
C2 C3 C4 . . 121.2(3) ?
C2 C3 H3 . . 119.4 ?
C4 C3 H3 . . 119.4 ?
C20 C21 C22 . . 116.5(3) ?
C20 C21 C24 . . 125.1(3) ?
C22 C21 C24 . . 118.3(3) ?
N4 C29 C28 . . 123.5(3) ?
N4 C29 H29 . . 118.3 ?
C28 C29 H29 . . 118.3 ?
C23 C26 C27 . . 117.3(3) ?
C23 C26 C25 . . 119.3(3) ?
C27 C26 C25 . . 123.4(4) ?
C25 C24 C21 . . 121.4(3) ?
C25 C24 H24 . . 119.3 ?
C21 C24 H24 . . 119.3 ?
C8 C9 C10 . . 113.0(2) ?
C8 C9 H9A . . 109.0 ?
C10 C9 H9A . . 109.0 ?
C8 C9 H9B . . 109.0 ?
C10 C9 H9B . . 109.0 ?
H9A C9 H9B . . 107.8 ?
C20 C19 C18 . . 119.7(3) ?
C20 C19 H19 . . 120.2 ?
C18 C19 H19 . . 120.2 ?
O3 C8 C9 . . 107.4(3) ?
O3 C8 H8A . . 110.2 ?
C9 C8 H8A . . 110.2 ?
O3 C8 H8B . . 110.2 ?
C9 C8 H8B . . 110.2 ?
H8A C8 H8B . . 108.5 ?
C28 C27 C26 . . 119.4(3) ?
C28 C27 H27 . . 120.3 ?
C26 C27 H27 . . 120.3 ?
C27 C28 C29 . . 119.3(3) ?
C27 C28 H28 . . 120.3 ?
C29 C28 H28 . . 120.3 ?
C24 C25 C26 . . 121.3(3) ?
C24 C25 H25 . . 119.4 ?
C26 C25 H25 . . 119.4 ?
O4 C10 C9 . . 108.3(3) ?
O4 C10 H10A . . 110.0 ?
C9 C10 H10A . . 110.0 ?
O4 C10 H10B . . 110.0 ?
C9 C10 H10B . . 110.0 ?
H10A C10 H10B . . 108.4 ?

loop_
_geom_bond_atom_site_label_1
_geom_bond_atom_site_label_2
_geom_bond_site_symmetry_2
_geom_bond_distance
_geom_bond_publ_flag
Co1 O6 1_445 2.017(2) ?
Co1 O1 . 2.0511(17) ?
Co1 O1W . 2.063(2) ?
Co1 N3 . 2.104(2) ?
Co1 N4 . 2.143(2) ?
O1 C1 . 1.265(3) ?
O2 C1 . 1.251(3) ?
O6 C17 . 1.263(3) ?
O6 Co1 1_665 2.017(2) ?
O5 C17 . 1.253(3) ?
O3 C5 . 1.373(3) ?
O3 C8 . 1.432(3) ?
O4 C11 . 1.374(3) ?
O4 C10 . 1.421(4) ?
O1W H1WA . 0.885(17) ?
O1W H1WB . 0.885(15) ?
N3 C18 . 1.332(3) ?
N3 C22 . 1.354(4) ?
N4 C29 . 1.319(3) ?
N4 C23 . 1.374(3) ?
C5 C6 . 1.375(4) ?
C5 C4 . 1.381(3) ?
C15 C16 . 1.376(4) ?
C15 C14 . 1.387(3) ?
C15 H15 . 0.9300 ?
C2 C7 . 1.374(3) ?
C2 C3 . 1.376(3) ?
C2 C1 . 1.493(3) ?
C17 C14 . 1.496(4) ?
C14 C13 . 1.374(4) ?
C11 C16 . 1.375(4) ?
C11 C12 . 1.388(3) ?
C22 C21 . 1.409(4) ?
C22 C23 . 1.439(3) ?
C16 H16 . 0.9300 ?
C13 C12 . 1.387(4) ?
C13 H13 . 0.9300 ?
C23 C26 . 1.395(4) ?
C20 C19 . 1.357(4) ?
C20 C21 . 1.396(4) ?
C20 H20 . 0.9300 ?
C12 H12 . 0.9300 ?
C7 C6 . 1.392(3) ?
C7 H7 . 0.9300 ?
C18 C19 . 1.394(4) ?
C18 H18 . 0.9300 ?
C4 C3 . 1.377(3) ?
C4 H4 . 0.9300 ?
C6 H6 . 0.9300 ?
C3 H3 . 0.9300 ?
C21 C24 . 1.427(4) ?
C29 C28 . 1.393(4) ?
C29 H29 . 0.9300 ?
C26 C27 . 1.409(3) ?
C26 C25 . 1.423(4) ?
C24 C25 . 1.352(3) ?
C24 H24 . 0.9300 ?
C9 C8 . 1.517(3) ?
C9 C10 . 1.518(3) ?
C9 H9A . 0.9700 ?
C9 H9B . 0.9700 ?
C19 H19 . 0.9300 ?
C8 H8A . 0.9700 ?
C8 H8B . 0.9700 ?
C27 C28 . 1.366(4) ?
C27 H27 . 0.9300 ?
C28 H28 . 0.9300 ?
C25 H25 . 0.9300 ?
C10 H10A . 0.9700 ?
C10 H10B . 0.9700 ?

loop_
_geom_hbond_atom_site_label_D
_geom_hbond_atom_site_label_H
_geom_hbond_atom_site_label_A
_geom_hbond_site_symmetry_A
_geom_hbond_distance_DH
_geom_hbond_distance_HA
_geom_hbond_distance_DA
_geom_hbond_angle_DHA
O1W H1WB O2 2_656 0.885(15) 1.847(16) 2.729(3) 175(3)
O1W H1WA O5 1_445 0.885(17) 1.804(17) 2.657(3) 161(3)
